data_4505041
loop_
_publ_author_name
'Lewis, Gareth R.'
'Steele, Gerry'
'McBride, Lorraine'
'Florence, Alastair J.'
'Kennedy, Alan R.'
'Shankland, Norman'
'David, William I. F.'
'Shankland, Kenneth'
'Teat, Simon J.'

_publ_section_title
;
 Hydrophobic vs. Hydrophilic:&#x2009; Ionic Competition in Remacemide Salt
 Structures
;
_journal_issue 2
_journal_name_full 'Crystal Growth &amp; Design'
_journal_page_first 427
_journal_paper_doi 10.1021/cg049836u
_journal_volume 5
_journal_year 2005
_chemical_formula_moiety 'C17 H21 N2 O1, C11 H7 O3'
_chemical_formula_sum 'C28 H28 N2 O4'
_chemical_formula_weight 456.52
_chemical_name_common 'remacemide xinafoate'
_chemical_name_systematic
; 
2-Amino-N-(1-methyl-1,12-diphenylethyl)-acetamide
1-hydroxynaphthalene-2-carboxylate 
;
_space_group_IT_number 9
_symmetry_cell_setting monoclinic
_symmetry_space_group_name_Hall 'C -2yc'
_symmetry_space_group_name_H-M 'C 1 c 1'
_atom_sites_solution_hydrogens geom
_atom_sites_solution_primary direct
_atom_sites_solution_secondary difmap
_audit_creation_method SHELXL-97
_cell_angle_alpha 90.00
_cell_angle_beta 128.382(2)
_cell_angle_gamma 90.00
_cell_formula_units_Z 4
_cell_length_a 11.9187(10)
_cell_length_b 31.801(3)
_cell_length_c 7.9304(7)
_cell_measurement_reflns_used 7569
_cell_measurement_temperature 150(2)
_cell_measurement_theta_max 29.11
_cell_measurement_theta_min 3.74
_cell_volume 2356.2(4)
_computing_cell_refinement 'local program'
_computing_data_collection 'SMART (Seimens, 1995)'
_computing_data_reduction 'SAINT (Seimens, 1995)'
_computing_molecular_graphics 'Materials Studio (Accelrys, 2003)'
_computing_publication_material SHELXL-97
_computing_structure_refinement 'SHELXL-97 (Sheldrick, 1997)'
_computing_structure_solution 'SHELXS (Sheldrick, 1990)'
_diffrn_ambient_temperature 150(2)
_diffrn_measured_fraction_theta_full 0.975
_diffrn_measured_fraction_theta_max 0.975
_diffrn_measurement_device_type 'Siemens SMART CCD'
_diffrn_measurement_method '\w rotation with narrow frames'
_diffrn_radiation_monochromator Si(111)
_diffrn_radiation_source 'Station 9.8'
_diffrn_radiation_type synchrotron
_diffrn_radiation_wavelength 0.6892
_diffrn_reflns_av_R_equivalents 0.0344
_diffrn_reflns_av_sigmaI/netI 0.0654
_diffrn_reflns_limit_h_max 13
_diffrn_reflns_limit_h_min -15
_diffrn_reflns_limit_k_max 33
_diffrn_reflns_limit_k_min -41
_diffrn_reflns_limit_l_max 10
_diffrn_reflns_limit_l_min -9
_diffrn_reflns_number 7384
_diffrn_reflns_theta_full 27.00
_diffrn_reflns_theta_max 27.00
_diffrn_reflns_theta_min 2.20
_diffrn_standards_decay_% 37.2
_diffrn_standards_number 0
_exptl_absorpt_coefficient_mu 0.086
_exptl_absorpt_correction_type 'see text'
_exptl_crystal_colour colourless
_exptl_crystal_density_diffrn 1.287
_exptl_crystal_density_method 'not measured'
_exptl_crystal_description fragment
_exptl_crystal_F_000 968
_exptl_crystal_size_max 0.08
_exptl_crystal_size_mid 0.03
_exptl_crystal_size_min 0.01
_refine_diff_density_max 0.283
_refine_diff_density_min -0.226
_refine_diff_density_rms 0.048
_refine_ls_abs_structure_details 'Flack H D (1983), Acta Cryst. A39, 876-881'
_refine_ls_abs_structure_Flack 0.0(11)
_refine_ls_extinction_method none
_refine_ls_goodness_of_fit_ref 1.162
_refine_ls_hydrogen_treatment mixed
_refine_ls_matrix_type full
_refine_ls_number_parameters 328
_refine_ls_number_reflns 4848
_refine_ls_number_restraints 2
_refine_ls_restrained_S_all 1.162
_refine_ls_R_factor_all 0.0619
_refine_ls_R_factor_gt 0.0494
_refine_ls_shift/su_max 0.001
_refine_ls_shift/su_mean 0.000
_refine_ls_structure_factor_coef Fsqd
_refine_ls_weighting_details 'w=1/[\s^2^(Fo^2^)+(0.0000P)^2^+3.2248P] where P=(Fo^2^+2Fc^2^)/3'
_refine_ls_weighting_scheme calc
_refine_ls_wR_factor_gt 0.1206
_refine_ls_wR_factor_ref 0.1234
_reflns_number_gt 4576
_reflns_number_total 4848
_reflns_threshold_expression I>2sigma(I)
_cod_data_source_file cg049836usi20040520_063540.cif
_cod_data_source_block 7
_cod_depositor_comments
;
The following automatic conversions were performed:

'_refine_ls_weighting_scheme' value 'calc
w=1/[\s^2^(Fo^2^)+(0.0000P)^2^+3.2248P] where P=(Fo^2^+2Fc^2^)/3' was
changed to 'calc'. New tag '_refine_ls_weighting_details' was
created. The value of the new tag was set to
'w=1/[\s^2^(Fo^2^)+(0.0000P)^2^+3.2248P] where P=(Fo^2^+2Fc^2^)/3'.

Automatic conversion script
Id: cif_fix_values 3143 2015-03-26 13:38:13Z robertas 
;
_cod_original_cell_volume 2356.3(4)
_cod_original_sg_symbol_H-M Cc
_cod_database_code 4505041

loop_
_symmetry_equiv_pos_as_xyz
'x, y, z'
'x, -y, z+1/2'
'x+1/2, y+1/2, z'
'x+1/2, -y+1/2, z+1/2'

loop_
_atom_site_label
_atom_site_type_symbol
_atom_site_fract_x
_atom_site_fract_y
_atom_site_fract_z
_atom_site_U_iso_or_equiv
_atom_site_adp_type
_atom_site_occupancy
_atom_site_calc_flag
_atom_site_refinement_flags
O1 O -0.41773(17) 0.29106(6) -0.2185(3) 0.0226(4) Uani 1 d .
O2 O -0.1032(2) 0.34687(6) -0.3495(3) 0.0269(4) Uani 1 d .
O3 O -0.0922(2) 0.30868(6) -0.6086(3) 0.0251(4) Uani 1 d .
O4 O 0.1037(2) 0.31207(6) -0.5852(3) 0.0268(4) Uani 1 d .
N1 N -0.1722(2) 0.25289(6) 0.0719(3) 0.0180(4) Uani 1 d .
N2 N -0.3243(2) 0.33927(6) -0.3140(3) 0.0174(4) Uani 1 d .
C1 C -0.1736(2) 0.28322(7) -0.0701(4) 0.0177(4) Uani 1 d .
H1A H -0.1570 0.2683 -0.1625 0.021 Uiso 1 calc R
H1B H -0.0962 0.3041 0.0175 0.021 Uiso 1 calc R
C2 C -0.3176(2) 0.30536(7) -0.2092(4) 0.0164(4) Uani 1 d .
C3 C -0.4581(3) 0.36196(7) -0.4806(4) 0.0181(5) Uani 1 d .
C4 C -0.4155(3) 0.39789(8) -0.5594(4) 0.0232(5) Uani 1 d .
H4A H -0.3446 0.4158 -0.4375 0.028 Uiso 1 calc R
H4B H -0.5003 0.4146 -0.6667 0.028 Uiso 1 calc R
H4C H -0.3742 0.3862 -0.6244 0.028 Uiso 1 calc R
C5 C -0.5565(3) 0.33170(7) -0.6685(4) 0.0206(5) Uani 1 d .
C6 C -0.5011(3) 0.31039(8) -0.7550(4) 0.0270(6) Uani 1 d .
H6 H -0.4036 0.3146 -0.6934 0.032 Uiso 1 calc R
C7 C -0.5828(3) 0.28325(9) -0.9275(5) 0.0322(6) Uani 1 d .
H7 H -0.5415 0.2691 -0.9827 0.039 Uiso 1 calc R
C8 C -0.7252(3) 0.27681(9) -1.0193(4) 0.0307(6) Uani 1 d .
H8 H -0.7827 0.2583 -1.1384 0.037 Uiso 1 calc R
C9 C -0.7827(3) 0.29750(9) -0.9359(5) 0.0307(6) Uani 1 d .
H9 H -0.8801 0.2930 -0.9977 0.037 Uiso 1 calc R
C10 C -0.7002(3) 0.32499(8) -0.7625(4) 0.0249(5) Uani 1 d .
H10 H -0.7419 0.3392 -0.7081 0.030 Uiso 1 calc R
C11 C -0.5275(3) 0.38031(8) -0.3842(4) 0.0219(5) Uani 1 d .
H11A H -0.6171 0.3949 -0.4998 0.026 Uiso 1 calc R
H11B H -0.5536 0.3568 -0.3328 0.026 Uiso 1 calc R
C12 C -0.4338(3) 0.41076(8) -0.2002(4) 0.0241(5) Uani 1 d .
C13 C -0.3340(3) 0.39644(9) 0.0108(5) 0.0301(6) Uani 1 d .
H13 H -0.3259 0.3672 0.0408 0.036 Uiso 1 calc R
C14 C -0.2464(4) 0.42486(11) 0.1773(5) 0.0381(7) Uani 1 d .
H14 H -0.1782 0.4148 0.3201 0.046 Uiso 1 calc R
C15 C -0.2576(4) 0.46741(11) 0.1373(6) 0.0411(7) Uani 1 d .
H15 H -0.1969 0.4866 0.2514 0.049 Uiso 1 calc R
C16 C -0.3583(4) 0.48195(10) -0.0714(6) 0.0406(8) Uani 1 d .
H16 H -0.3675 0.5113 -0.1000 0.049 Uiso 1 calc R
C17 C -0.4457(4) 0.45379(9) -0.2387(5) 0.0344(7) Uani 1 d .
H17 H -0.5143 0.4641 -0.3809 0.041 Uiso 1 calc R
C18 C 0.0128(2) 0.36943(7) -0.2915(4) 0.0180(4) Uani 1 d .
C19 C 0.0802(2) 0.36043(7) -0.3795(4) 0.0172(4) Uani 1 d .
C20 C 0.2017(3) 0.38403(8) -0.3122(5) 0.0248(5) Uani 1 d .
H20 H 0.2500 0.3776 -0.3694 0.030 Uiso 1 calc R
C21 C 0.2520(3) 0.41609(9) -0.1663(5) 0.0275(6) Uani 1 d .
H21 H 0.3326 0.4320 -0.1267 0.033 Uiso 1 calc R
C22 C 0.1847(3) 0.42562(8) -0.0744(4) 0.0221(5) Uani 1 d .
C23 C 0.0629(2) 0.40224(7) -0.1365(4) 0.0204(5) Uani 1 d .
C24 C -0.0016(3) 0.41099(10) -0.0397(5) 0.0309(6) Uani 1 d .
H24 H -0.0809 0.3946 -0.0772 0.037 Uiso 1 calc R
C25 C 0.0488(4) 0.44280(11) 0.1081(5) 0.0392(7) Uani 1 d .
H25 H 0.0038 0.4486 0.1711 0.047 Uiso 1 calc R
C26 C 0.1674(4) 0.46691(10) 0.1662(5) 0.0379(7) Uani 1 d .
H26 H 0.2013 0.4892 0.2669 0.045 Uiso 1 calc R
C27 C 0.2334(3) 0.45843(8) 0.0787(4) 0.0286(6) Uani 1 d .
H27 H 0.3138 0.4748 0.1207 0.034 Uiso 1 calc R
C28 C 0.0303(3) 0.32482(7) -0.5346(4) 0.0201(5) Uani 1 d .
H1 H -0.110(3) 0.2343(10) 0.110(5) 0.021(7) Uiso 1 d .
H2 H -0.251(3) 0.2375(9) 0.007(5) 0.020(7) Uiso 1 d .
H3 H -0.154(4) 0.2711(10) 0.187(6) 0.030(8) Uiso 1 d .
H4 H -0.252(4) 0.3456(10) -0.310(5) 0.027(8) Uiso 1 d .
H5 H -0.111(4) 0.3277(12) -0.433(6) 0.039(10) Uiso 1 d .

loop_
_atom_site_aniso_label
_atom_site_aniso_U_11
_atom_site_aniso_U_22
_atom_site_aniso_U_33
_atom_site_aniso_U_23
_atom_site_aniso_U_13
_atom_site_aniso_U_12
O1 0.0124(8) 0.0263(9) 0.0266(9) 0.0059(7) 0.0108(7) -0.0005(6)
O2 0.0233(9) 0.0327(10) 0.0350(11) -0.0132(8) 0.0232(9) -0.0097(8)
O3 0.0267(9) 0.0261(9) 0.0286(10) -0.0070(7) 0.0202(8) -0.0065(7)
O4 0.0262(9) 0.0313(10) 0.0286(10) -0.0028(8) 0.0198(9) 0.0047(7)
N1 0.0125(9) 0.0191(10) 0.0204(10) 0.0000(8) 0.0093(8) 0.0025(8)
N2 0.0138(9) 0.0189(9) 0.0227(10) -0.0006(7) 0.0128(9) 0.0001(7)
C1 0.0134(10) 0.0215(10) 0.0192(11) 0.0001(8) 0.0106(9) 0.0004(8)
C2 0.0138(10) 0.0162(10) 0.0182(11) -0.0043(8) 0.0095(9) -0.0011(8)
C3 0.0172(10) 0.0180(11) 0.0217(11) 0.0042(8) 0.0134(10) 0.0042(8)
C4 0.0264(12) 0.0195(11) 0.0290(13) 0.0034(9) 0.0198(11) 0.0003(9)
C5 0.0208(11) 0.0183(11) 0.0210(12) 0.0052(8) 0.0121(10) 0.0038(8)
C6 0.0179(11) 0.0318(13) 0.0273(14) -0.0044(10) 0.0121(11) 0.0012(10)
C7 0.0295(14) 0.0374(15) 0.0237(14) -0.0042(11) 0.0136(12) 0.0022(11)
C8 0.0280(13) 0.0295(13) 0.0211(13) 0.0007(10) 0.0087(11) -0.0040(11)
C9 0.0183(12) 0.0337(14) 0.0269(14) 0.0074(11) 0.0076(11) -0.0022(10)
C10 0.0206(11) 0.0237(12) 0.0299(14) 0.0081(10) 0.0154(11) 0.0038(9)
C11 0.0222(11) 0.0209(11) 0.0314(14) 0.0035(9) 0.0209(11) 0.0039(9)
C12 0.0290(13) 0.0261(12) 0.0287(14) 0.0008(10) 0.0236(12) 0.0045(10)
C13 0.0405(16) 0.0286(14) 0.0327(15) 0.0068(11) 0.0284(14) 0.0080(11)
C14 0.0395(17) 0.0493(18) 0.0286(15) -0.0009(13) 0.0226(14) 0.0046(13)
C15 0.0466(18) 0.0426(18) 0.0449(19) -0.0143(14) 0.0337(17) -0.0043(14)
C16 0.059(2) 0.0258(14) 0.050(2) -0.0039(13) 0.0408(19) 0.0039(13)
C17 0.0479(18) 0.0256(13) 0.0379(17) 0.0026(11) 0.0307(15) 0.0094(12)
C18 0.0172(11) 0.0183(10) 0.0203(12) 0.0010(8) 0.0125(10) 0.0010(8)
C19 0.0159(10) 0.0164(10) 0.0208(11) 0.0024(8) 0.0122(9) 0.0022(8)
C20 0.0212(12) 0.0285(13) 0.0335(14) 0.0000(10) 0.0213(12) -0.0019(9)
C21 0.0235(12) 0.0290(13) 0.0324(15) -0.0002(11) 0.0187(12) -0.0065(10)
C22 0.0196(11) 0.0192(11) 0.0222(12) 0.0028(9) 0.0104(10) 0.0007(8)
C23 0.0180(11) 0.0219(11) 0.0231(13) -0.0006(9) 0.0136(10) 0.0021(8)
C24 0.0291(14) 0.0377(15) 0.0331(16) -0.0097(11) 0.0229(13) -0.0013(11)
C25 0.0400(16) 0.0490(18) 0.0363(17) -0.0157(14) 0.0275(15) -0.0022(14)
C26 0.0441(17) 0.0317(15) 0.0305(15) -0.0129(12) 0.0195(14) -0.0034(13)
C27 0.0265(13) 0.0233(13) 0.0270(14) -0.0009(10) 0.0121(12) -0.0020(10)
C28 0.0215(12) 0.0204(11) 0.0195(12) 0.0012(8) 0.0131(10) 0.0029(8)

loop_
_atom_type_symbol
_atom_type_description
_atom_type_scat_dispersion_real
_atom_type_scat_dispersion_imag
_atom_type_scat_source
O O 0.0106 0.0060 'International Tables Vol C Tables 4.2.6.8 and 6.1.1.4'
N N 0.0061 0.0033 'International Tables Vol C Tables 4.2.6.8 and 6.1.1.4'
C C 0.0033 0.0016 'International Tables Vol C Tables 4.2.6.8 and 6.1.1.4'
H H 0.0000 0.0000 'International Tables Vol C Tables 4.2.6.8 and 6.1.1.4'

loop_
_geom_angle_atom_site_label_1
_geom_angle_atom_site_label_2
_geom_angle_atom_site_label_3
_geom_angle
C18 O2 H5 104(2)
C1 N1 H1 109(2)
C1 N1 H2 114(2)
H1 N1 H2 101(3)
C1 N1 H3 102.3(19)
H1 N1 H3 116(3)
H2 N1 H3 114(3)
C2 N2 C3 124.4(2)
C2 N2 H4 120(2)
C3 N2 H4 114(2)
N1 C1 C2 109.26(19)
N1 C1 H1A 109.8
C2 C1 H1A 109.8
N1 C1 H1B 109.8
C2 C1 H1B 109.8
H1A C1 H1B 108.3
O1 C2 N2 125.3(2)
O1 C2 C1 119.1(2)
N2 C2 C1 115.5(2)
N2 C3 C4 106.31(19)
N2 C3 C5 108.16(18)
C4 C3 C5 108.6(2)
N2 C3 C11 110.7(2)
C4 C3 C11 109.55(19)
C5 C3 C11 113.3(2)
C3 C4 H4A 109.5
C3 C4 H4B 109.5
H4A C4 H4B 109.5
C3 C4 H4C 109.5
H4A C4 H4C 109.5
H4B C4 H4C 109.5
C6 C5 C10 117.6(2)
C6 C5 C3 118.3(2)
C10 C5 C3 124.0(2)
C7 C6 C5 122.4(2)
C7 C6 H6 118.8
C5 C6 H6 118.8
C6 C7 C8 119.5(3)
C6 C7 H7 120.3
C8 C7 H7 120.3
C9 C8 C7 119.3(3)
C9 C8 H8 120.4
C7 C8 H8 120.4
C8 C9 C10 121.1(3)
C8 C9 H9 119.5
C10 C9 H9 119.5
C9 C10 C5 120.2(3)
C9 C10 H10 119.9
C5 C10 H10 119.9
C12 C11 C3 114.6(2)
C12 C11 H11A 108.6
C3 C11 H11A 108.6
C12 C11 H11B 108.6
C3 C11 H11B 108.6
H11A C11 H11B 107.6
C17 C12 C13 118.6(3)
C17 C12 C11 120.3(2)
C13 C12 C11 121.1(2)
C14 C13 C12 120.3(3)
C14 C13 H13 119.9
C12 C13 H13 119.9
C15 C14 C13 120.7(3)
C15 C14 H14 119.7
C13 C14 H14 119.7
C14 C15 C16 119.4(3)
C14 C15 H15 120.3
C16 C15 H15 120.3
C15 C16 C17 120.3(3)
C15 C16 H16 119.9
C17 C16 H16 119.9
C16 C17 C12 120.7(3)
C16 C17 H17 119.6
C12 C17 H17 119.6
O2 C18 C19 120.5(2)
O2 C18 C23 118.0(2)
C19 C18 C23 121.5(2)
C18 C19 C20 118.8(2)
C18 C19 C28 120.8(2)
C20 C19 C28 120.3(2)
C21 C20 C19 121.6(2)
C21 C20 H20 119.2
C19 C20 H20 119.2
C20 C21 C22 120.4(2)
C20 C21 H21 119.8
C22 C21 H21 119.8
C21 C22 C23 119.7(2)
C21 C22 C27 122.4(2)
C23 C22 C27 117.9(2)
C24 C23 C22 119.6(2)
C24 C23 C18 122.3(2)
C22 C23 C18 118.1(2)
C25 C24 C23 120.9(3)
C25 C24 H24 119.6
C23 C24 H24 119.6
C24 C25 C26 119.9(3)
C24 C25 H25 120.1
C26 C25 H25 120.1
C27 C26 C25 120.3(3)
C27 C26 H26 119.8
C25 C26 H26 119.8
C26 C27 C22 121.4(3)
C26 C27 H27 119.3
C22 C27 H27 119.3
O4 C28 O3 123.3(2)
O4 C28 C19 121.0(2)
O3 C28 C19 115.7(2)

loop_
_geom_bond_atom_site_label_1
_geom_bond_atom_site_label_2
_geom_bond_distance
O1 C2 1.236(3)
O2 C18 1.360(3)
O2 H5 0.86(4)
O3 C28 1.295(3)
O4 C28 1.235(3)
N1 C1 1.475(3)
N1 H1 0.84(3)
N1 H2 0.88(3)
N1 H3 0.98(4)
N2 C2 1.333(3)
N2 C3 1.481(3)
N2 H4 0.87(3)
C1 C2 1.518(3)
C1 H1A 0.9900
C1 H1B 0.9900
C3 C4 1.533(3)
C3 C5 1.533(3)
C3 C11 1.547(3)
C4 H4A 0.9800
C4 H4B 0.9800
C4 H4C 0.9800
C5 C6 1.389(4)
C5 C10 1.395(3)
C6 C7 1.382(4)
C6 H6 0.9500
C7 C8 1.386(4)
C7 H7 0.9500
C8 C9 1.379(4)
C8 H8 0.9500
C9 C10 1.394(4)
C9 H9 0.9500
C10 H10 0.9500
C11 C12 1.514(4)
C11 H11A 0.9900
C11 H11B 0.9900
C12 C17 1.390(4)
C12 C13 1.396(4)
C13 C14 1.392(4)
C13 H13 0.9500
C14 C15 1.378(5)
C14 H14 0.9500
C15 C16 1.388(5)
C15 H15 0.9500
C16 C17 1.389(4)
C16 H16 0.9500
C17 H17 0.9500
C18 C19 1.382(3)
C18 C23 1.430(3)
C19 C20 1.409(3)
C19 C28 1.497(3)
C20 C21 1.370(4)
C20 H20 0.9500
C21 C22 1.411(4)
C21 H21 0.9500
C22 C23 1.420(3)
C22 C27 1.423(4)
C23 C24 1.411(4)
C24 C25 1.372(4)
C24 H24 0.9500
C25 C26 1.410(5)
C25 H25 0.9500
C26 C27 1.362(5)
C26 H26 0.9500
C27 H27 0.9500

loop_
_geom_torsion_atom_site_label_1
_geom_torsion_atom_site_label_2
_geom_torsion_atom_site_label_3
_geom_torsion_atom_site_label_4
_geom_torsion
C3 N2 C2 O1 -8.5(4)
C3 N2 C2 C1 171.1(2)
N1 C1 C2 O1 -13.3(3)
N1 C1 C2 N2 167.17(19)
C2 N2 C3 C4 -178.8(2)
C2 N2 C3 C5 -62.3(3)
C2 N2 C3 C11 62.3(3)
N2 C3 C5 C6 -51.2(3)
C4 C3 C5 C6 63.7(3)
C11 C3 C5 C6 -174.3(2)
N2 C3 C5 C10 130.6(2)
C4 C3 C5 C10 -114.5(3)
C11 C3 C5 C10 7.5(3)
C10 C5 C6 C7 -0.2(4)
C3 C5 C6 C7 -178.5(2)
C5 C6 C7 C8 0.1(4)
C6 C7 C8 C9 -0.3(4)
C7 C8 C9 C10 0.6(4)
C8 C9 C10 C5 -0.7(4)
C6 C5 C10 C9 0.4(4)
C3 C5 C10 C9 178.7(2)
N2 C3 C11 C12 59.1(3)
C4 C3 C11 C12 -57.8(3)
C5 C3 C11 C12 -179.3(2)
C3 C11 C12 C17 94.8(3)
C3 C11 C12 C13 -85.2(3)
C17 C12 C13 C14 -1.4(4)
C11 C12 C13 C14 178.5(3)
C12 C13 C14 C15 0.6(5)
C13 C14 C15 C16 0.6(5)
C14 C15 C16 C17 -0.9(5)
C15 C16 C17 C12 0.0(5)
C13 C12 C17 C16 1.2(4)
C11 C12 C17 C16 -178.8(3)
O2 C18 C19 C20 -178.8(2)
C23 C18 C19 C20 0.6(3)
O2 C18 C19 C28 -2.1(3)
C23 C18 C19 C28 177.4(2)
C18 C19 C20 C21 -1.5(4)
C28 C19 C20 C21 -178.3(2)
C19 C20 C21 C22 1.7(4)
C20 C21 C22 C23 -1.0(4)
C20 C21 C22 C27 179.6(3)
C21 C22 C23 C24 178.1(3)
C27 C22 C23 C24 -2.5(4)
C21 C22 C23 C18 0.2(3)
C27 C22 C23 C18 179.6(2)
O2 C18 C23 C24 1.6(4)
C19 C18 C23 C24 -177.9(2)
O2 C18 C23 C22 179.5(2)
C19 C18 C23 C22 0.0(3)
C22 C23 C24 C25 2.4(4)
C18 C23 C24 C25 -179.8(3)
C23 C24 C25 C26 -0.6(5)
C24 C25 C26 C27 -0.9(5)
C25 C26 C27 C22 0.7(5)
C21 C22 C27 C26 -179.6(3)
C23 C22 C27 C26 1.0(4)
C18 C19 C28 O4 -167.5(2)
C20 C19 C28 O4 9.2(3)
C18 C19 C28 O3 12.1(3)
C20 C19 C28 O3 -171.2(2)
